data_7159475
loop_
_publ_author_name
'Gbubele, Joseph D.'
'Misiaszek, Tomasz'
'Siczek, Mi&#x142;osz'
'Olszewski, Tomasz K.'

_publ_section_title
;
 &#x3b1;-Amido sulphones as useful intermediates in the preparation of
 <i>C</i>-chiral &#x3b1;-aminophosphonates and &#x3b1;-aminophosphonic
 acids.
;
_journal_issue 30
_journal_name_full 'Organic &amp; biomolecular chemistry'
_journal_page_first 6180
_journal_page_last 6191
_journal_paper_doi 10.1039/d3ob00924f
_journal_volume 21
_journal_year 2023
_chemical_absolute_configuration ad
_chemical_formula_moiety 'C47 H44 N O7 P'
_chemical_formula_sum 'C47 H44 N O7 P'
_chemical_formula_weight 765.80
_space_group_crystal_system orthorhombic
_space_group_IT_number 19
_space_group_name_Hall 'P 2ac 2ab'
_space_group_name_H-M_alt 'P 21 21 21'
_atom_sites_solution_hydrogens geom
_audit_creation_method SHELXL-2018/1
_audit_update_record
;
2023-03-14 deposited with the CCDC.	2023-07-10 downloaded from the CCDC.
;
_cell_angle_alpha 90
_cell_angle_beta 90
_cell_angle_gamma 90
_cell_formula_units_Z 4
_cell_length_a 9.466(4)
_cell_length_b 16.073(6)
_cell_length_c 26.339(9)
_cell_measurement_reflns_used 4430
_cell_measurement_temperature 100(2)
_cell_measurement_theta_max 66.14
_cell_measurement_theta_min 4.33
_cell_volume 4007(3)
_computing_cell_refinement 'CrysAlisPro 1.171.38.43 (Rigaku OD, 2015)'
_computing_data_collection 'CrysAlisPro 1.171.38.43 (Rigaku OD, 2015)'
_computing_data_reduction 'CrysAlisPro 1.171.38.43 (Rigaku OD, 2015)'
_computing_molecular_graphics diamond
_computing_publication_material 'SHELXL-2018/1 (Sheldrick, 2018)'
_computing_structure_refinement 'SHELXL-2018/1 (Sheldrick, 2018)'
_computing_structure_solution 'SHELXS (Sheldrick, 2018)'
_diffrn_ambient_temperature 100(2)
_diffrn_detector 'CCD plate'
_diffrn_detector_area_resol_mean 10.3456
_diffrn_detector_type Ruby
_diffrn_measured_fraction_theta_full 0.992
_diffrn_measured_fraction_theta_max 0.982
_diffrn_measurement_device 'four-circle diffractometer'
_diffrn_measurement_device_type 'Xcalibur, Ruby, Gemini ultra'
_diffrn_measurement_method \w
_diffrn_radiation_monochromator mirror
_diffrn_radiation_probe x-ray
_diffrn_radiation_type 'Cu K\a'
_diffrn_radiation_wavelength 1.54184
_diffrn_reflns_av_R_equivalents 0.0591
_diffrn_reflns_av_unetI/netI 0.0757
_diffrn_reflns_Laue_measured_fraction_full 0.992
_diffrn_reflns_Laue_measured_fraction_max 0.982
_diffrn_reflns_limit_h_max 8
_diffrn_reflns_limit_h_min -11
_diffrn_reflns_limit_k_max 19
_diffrn_reflns_limit_k_min -19
_diffrn_reflns_limit_l_max 30
_diffrn_reflns_limit_l_min -31
_diffrn_reflns_number 16956
_diffrn_reflns_point_group_measured_fraction_full 0.984
_diffrn_reflns_point_group_measured_fraction_max 0.973
_diffrn_reflns_theta_full 67.684
_diffrn_reflns_theta_max 68.309
_diffrn_reflns_theta_min 4.340
_diffrn_source 'fine-focus sealed X-ray tube'
_diffrn_source_type 'Enhance Ultra (Cu) X-ray Source'
_exptl_absorpt_coefficient_mu 1.042
_exptl_absorpt_correction_T_max 1.00000
_exptl_absorpt_correction_T_min 0.80906
_exptl_absorpt_correction_type multi-scan
_exptl_absorpt_process_details
;
CrysAlisPro 1.171.38.43 (Rigaku Oxford Diffraction, 2015)
Empirical absorption correction using spherical harmonics,
 implemented in SCALE3 ABSPACK scaling algorithm.
;
_exptl_crystal_colour colourless
_exptl_crystal_density_diffrn 1.269
_exptl_crystal_description plate
_exptl_crystal_F_000 1616
_exptl_crystal_size_max 0.45
_exptl_crystal_size_mid 0.09
_exptl_crystal_size_min 0.02
_refine_diff_density_max 0.414
_refine_diff_density_min -0.534
_refine_diff_density_rms 0.058
_refine_ls_abs_structure_details
;
 Flack x determined using 2149 quotients [(I+)-(I-)]/[(I+)+(I-)]
 (Parsons, Flack and Wagner, Acta Cryst. B69 (2013) 249-259).
;
_refine_ls_abs_structure_Flack -0.12(2)
_refine_ls_extinction_method none
_refine_ls_goodness_of_fit_ref 1.058
_refine_ls_hydrogen_treatment constr
_refine_ls_matrix_type full
_refine_ls_number_parameters 508
_refine_ls_number_reflns 7164
_refine_ls_number_restraints 0
_refine_ls_restrained_S_all 1.058
_refine_ls_R_factor_all 0.0634
_refine_ls_R_factor_gt 0.0527
_refine_ls_shift/su_max 0.000
_refine_ls_shift/su_mean 0.000
_refine_ls_structure_factor_coef Fsqd
_refine_ls_weighting_details 'w=1/[\s^2^(Fo^2^)+(0.0619P)^2^+1.1625P] where P=(Fo^2^+2Fc^2^)/3'
_refine_ls_weighting_scheme calc
_refine_ls_wR_factor_gt 0.1346
_refine_ls_wR_factor_ref 0.1463
_reflns_Friedel_coverage 0.763
_reflns_Friedel_fraction_full 0.975
_reflns_Friedel_fraction_max 0.962
_reflns_number_gt 6040
_reflns_number_total 7164
_reflns_threshold_expression 'I > 2\s(I)'
_cod_data_source_file d3ob00924f2.cif
_cod_data_source_block tom
_cod_depositor_comments 'Adding full bibliography for 7159475--7159476.cif.'
_cod_database_code 7159475
_shelx_shelxl_version_number 2018/1
_shelx_space_group_comment
;
The symmetry employed for this shelxl refinement is uniquely defined
by the following loop, which should always be used as a source of
symmetry information in preference to the above space-group names.
They are only intended as comments.
;
_oxdiff_exptl_absorpt_empirical_full_min 0.806
_oxdiff_exptl_absorpt_empirical_full_max 1.391
_oxdiff_exptl_absorpt_empirical_details
;
Empirical correction (ABSPACK) includes:
- Absorption correction using spherical harmonics
- Frame scaling
;

loop_
_space_group_symop_operation_xyz
'x, y, z'
'-x+1/2, -y, z+1/2'
'-x, y+1/2, -z+1/2'
'x+1/2, -y+1/2, -z'

loop_
_atom_site_label
_atom_site_type_symbol
_atom_site_fract_x
_atom_site_fract_y
_atom_site_fract_z
_atom_site_U_iso_or_equiv
_atom_site_adp_type
_atom_site_occupancy
_atom_site_site_symmetry_order
_atom_site_calc_flag
_atom_site_refinement_flags_posn
_atom_site_refinement_flags_adp
_atom_site_refinement_flags_occupancy
_atom_site_disorder_assembly
_atom_site_disorder_group
P1 P 0.41655(12) 0.57734(7) 0.56213(5) 0.0271(3) Uani 1 1 d . . . . .
O4 O 0.3680(3) 0.39812(19) 0.68830(13) 0.0287(7) Uani 1 1 d . . . . .
O3 O 0.3888(3) 0.6402(2) 0.60792(13) 0.0287(7) Uani 1 1 d . . . . .
O5 O 0.3407(3) 0.52431(19) 0.72641(13) 0.0284(7) Uani 1 1 d . . . . .
O1 O 0.5609(3) 0.5464(2) 0.55763(14) 0.0316(7) Uani 1 1 d . . . . .
O2 O 0.2989(3) 0.50849(18) 0.56839(14) 0.0266(7) Uani 1 1 d . . . . .
O6 O 0.4188(4) 0.85323(19) 0.50606(15) 0.0342(8) Uani 1 1 d . . . . .
O7 O 0.2078(3) 0.7895(2) 0.52065(16) 0.0365(9) Uani 1 1 d . . . . .
N1 N 0.4085(4) 0.7155(2) 0.50413(17) 0.0298(9) Uani 1 1 d . . . . .
H1 H 0.498993 0.717934 0.496558 0.036 Uiso 1 1 calc R U . . .
C9 C 0.3340(5) 0.7859(3) 0.5105(2) 0.0294(10) Uani 1 1 d . . . . .
C18 C 0.3364(5) 0.5818(3) 0.4619(2) 0.0293(10) Uani 1 1 d . . . . .
C1 C 0.3127(5) 0.4338(3) 0.59938(19) 0.0259(9) Uani 1 1 d . . . . .
C4 C 0.4154(5) 0.6223(3) 0.6608(2) 0.0284(10) Uani 1 1 d . . . . .
C3 C 0.3343(5) 0.5406(3) 0.67375(18) 0.0257(10) Uani 1 1 d . . . . .
H3 H 0.232921 0.548163 0.664046 0.031 Uiso 1 1 calc R U . . .
C5 C 0.3107(5) 0.4372(3) 0.7327(2) 0.0304(10) Uani 1 1 d . . . . .
C68 C 0.2107(5) 0.5421(3) 0.4491(2) 0.0322(11) Uani 1 1 d . . . . .
H68 H 0.127826 0.552867 0.468357 0.039 Uiso 1 1 calc R U . . .
C11 C 0.1624(5) 0.4045(3) 0.6088(2) 0.0297(10) Uani 1 1 d . . . . .
C61 C 0.1367(6) 0.3237(3) 0.6250(2) 0.0366(12) Uani 1 1 d . . . . .
H61 H 0.213998 0.286697 0.629493 0.044 Uiso 1 1 calc R U . . .
C48 C 0.3257(6) 0.4704(3) 0.3802(2) 0.0327(11) Uani 1 1 d . . . . .
C12 C 0.3953(4) 0.3695(3) 0.5686(2) 0.0259(10) Uani 1 1 d . . . . .
C0AA C 0.3439(5) 0.6940(3) 0.69002(19) 0.0269(10) Uani 1 1 d . . . . .
C2 C 0.3887(5) 0.4589(3) 0.64930(19) 0.0269(10) Uani 1 1 d . . . . .
H2 H 0.492131 0.464463 0.642457 0.032 Uiso 1 1 calc R U . . .
C58 C 0.2048(5) 0.4872(3) 0.4086(2) 0.0355(11) Uani 1 1 d . . . . .
H58 H 0.118000 0.460864 0.400218 0.043 Uiso 1 1 calc R U . . .
C22 C 0.3751(5) 0.3649(3) 0.5163(2) 0.0319(11) Uani 1 1 d . . . . .
H22 H 0.311314 0.402251 0.500239 0.038 Uiso 1 1 calc R U . . .
C110 C 0.3323(5) 0.9799(3) 0.5489(2) 0.0340(11) Uani 1 1 d . . . . .
C25 C 0.3844(6) 0.7133(3) 0.7390(2) 0.0368(12) Uani 1 1 d . . . . .
H25 H 0.458695 0.683081 0.754683 0.044 Uiso 1 1 calc R U . . .
C28 C 0.4551(5) 0.5668(3) 0.4335(2) 0.0335(11) Uani 1 1 d . . . . .
H28 H 0.541309 0.593689 0.441954 0.040 Uiso 1 1 calc R U . . .
C10 C 0.3461(5) 0.9320(3) 0.5007(2) 0.0335(11) Uani 1 1 d . . . . .
H10A H 0.250459 0.921487 0.486884 0.040 Uiso 1 1 calc R U . . .
H10B H 0.397691 0.966529 0.475671 0.040 Uiso 1 1 calc R U . . .
C24 C 0.6433(5) 0.5699(3) 0.7049(2) 0.0390(12) Uani 1 1 d . . . . .
H24 H 0.590546 0.528656 0.722443 0.047 Uiso 1 1 calc R U . . .
C38 C 0.4500(5) 0.5116(3) 0.3921(2) 0.0358(12) Uani 1 1 d . . . . .
H38 H 0.532230 0.502597 0.372124 0.043 Uiso 1 1 calc R U . . .
C7 C 0.3901(6) 0.4051(3) 0.7786(2) 0.0378(12) Uani 1 1 d . . . . .
H7A H 0.369915 0.345810 0.783202 0.057 Uiso 1 1 calc R U . . .
H7B H 0.360068 0.435912 0.808814 0.057 Uiso 1 1 calc R U . . .
H7C H 0.491802 0.412916 0.773412 0.057 Uiso 1 1 calc R U . . .
C21 C 0.0471(5) 0.4574(4) 0.6009(2) 0.0361(12) Uani 1 1 d . . . . .
H21 H 0.062060 0.512638 0.589185 0.043 Uiso 1 1 calc R U . . .
C8 C 0.3394(5) 0.6353(3) 0.50976(19) 0.0279(10) Uani 1 1 d . . . . .
H8 H 0.238936 0.646750 0.519119 0.034 Uiso 1 1 calc R U . . .
C55 C 0.1653(6) 0.8012(3) 0.6943(2) 0.0393(12) Uani 1 1 d . . . . .
H55 H 0.089643 0.830895 0.678997 0.047 Uiso 1 1 calc R U . . .
C32 C 0.4470(6) 0.3065(3) 0.4872(2) 0.0397(13) Uani 1 1 d . . . . .
H32 H 0.431734 0.303920 0.451583 0.048 Uiso 1 1 calc R U . . .
C45 C 0.2075(6) 0.8206(3) 0.7438(2) 0.0359(12) Uani 1 1 d . . . . .
H45 H 0.161245 0.863437 0.762224 0.043 Uiso 1 1 calc R U . . .
C210 C 0.3426(5) 0.9461(3) 0.5969(2) 0.0392(12) Uani 1 1 d . . . . .
H210 H 0.360298 0.888305 0.600870 0.047 Uiso 1 1 calc R U . . .
C14 C 0.5749(5) 0.6222(3) 0.6711(2) 0.0338(11) Uani 1 1 d . . . . .
C6 C 0.1530(5) 0.4223(3) 0.7376(2) 0.0351(11) Uani 1 1 d . . . . .
H6A H 0.103851 0.448452 0.709044 0.053 Uiso 1 1 calc R U . . .
H6B H 0.119135 0.446522 0.769543 0.053 Uiso 1 1 calc R U . . .
H6C H 0.134172 0.362349 0.737542 0.053 Uiso 1 1 calc R U . . .
C34 C 0.7874(6) 0.5766(4) 0.7137(3) 0.0473(14) Uani 1 1 d . . . . .
H34 H 0.831931 0.539949 0.737033 0.057 Uiso 1 1 calc R U . . .
C62 C 0.4899(5) 0.3149(3) 0.5914(2) 0.0375(12) Uani 1 1 d . . . . .
H62 H 0.505795 0.317283 0.626936 0.045 Uiso 1 1 calc R U . . .
C42 C 0.5409(6) 0.2521(3) 0.5100(2) 0.0392(13) Uani 1 1 d . . . . .
H42 H 0.590373 0.212246 0.490159 0.047 Uiso 1 1 calc R U . . .
C41 C -0.1110(6) 0.3476(4) 0.6262(2) 0.0504(16) Uani 1 1 d . . . . .
H41 H -0.204138 0.327348 0.631502 0.060 Uiso 1 1 calc R U . . .
C78 C 0.3202(6) 0.4075(3) 0.3371(2) 0.0416(13) Uani 1 1 d . . . . .
H78A H 0.300201 0.352138 0.350923 0.062 Uiso 1 1 calc R U . . .
H78B H 0.411312 0.406654 0.319454 0.062 Uiso 1 1 calc R U . . .
H78C H 0.245520 0.423203 0.313177 0.062 Uiso 1 1 calc R U . . .
C64 C 0.6557(6) 0.6832(4) 0.6456(3) 0.0448(14) Uani 1 1 d . . . . .
H64 H 0.611431 0.720047 0.622291 0.054 Uiso 1 1 calc R U . . .
C65 C 0.2338(6) 0.7384(3) 0.6673(2) 0.0376(12) Uani 1 1 d . . . . .
H65 H 0.205674 0.725835 0.633583 0.045 Uiso 1 1 calc R U . . .
C35 C 0.3169(6) 0.7769(3) 0.7654(2) 0.0409(12) Uani 1 1 d . . . . .
H35 H 0.346804 0.790230 0.798826 0.049 Uiso 1 1 calc R U . . .
C51 C 0.0017(6) 0.2958(4) 0.6345(2) 0.0454(14) Uani 1 1 d . . . . .
H51 H -0.013289 0.240951 0.646839 0.054 Uiso 1 1 calc R U . . .
C31 C -0.0912(5) 0.4288(4) 0.6104(2) 0.0446(13) Uani 1 1 d . . . . .
H31 H -0.169860 0.464750 0.605854 0.053 Uiso 1 1 calc R U . . .
C52 C 0.5622(6) 0.2561(3) 0.5615(2) 0.0406(12) Uani 1 1 d . . . . .
H52 H 0.626446 0.218652 0.577177 0.049 Uiso 1 1 calc R U . . .
C610 C 0.3036(7) 1.0651(3) 0.5442(3) 0.0467(14) Uani 1 1 d . . . . .
H610 H 0.294691 1.088950 0.511380 0.056 Uiso 1 1 calc R U . . .
C44 C 0.8672(6) 0.6364(4) 0.6887(3) 0.0542(17) Uani 1 1 d . . . . .
H44 H 0.965825 0.641042 0.694735 0.065 Uiso 1 1 calc R U . . .
C54 C 0.7999(6) 0.6893(4) 0.6547(3) 0.0542(17) Uani 1 1 d . . . . .
H54 H 0.853481 0.730441 0.637328 0.065 Uiso 1 1 calc R U . . .
C310 C 0.3270(6) 0.9966(4) 0.6399(3) 0.0470(14) Uani 1 1 d . . . . .
H310 H 0.333957 0.972808 0.672844 0.056 Uiso 1 1 calc R U . . .
C410 C 0.3015(6) 1.0808(4) 0.6346(3) 0.0545(17) Uani 1 1 d . . . . .
H410 H 0.293069 1.115456 0.663693 0.065 Uiso 1 1 calc R U . . .
C510 C 0.2882(8) 1.1141(4) 0.5860(3) 0.0607(19) Uani 1 1 d . . . . .
H510 H 0.268303 1.171679 0.581958 0.073 Uiso 1 1 calc R U . . .

loop_
_atom_site_aniso_label
_atom_site_aniso_U_11
_atom_site_aniso_U_22
_atom_site_aniso_U_33
_atom_site_aniso_U_23
_atom_site_aniso_U_13
_atom_site_aniso_U_12
P1 0.0301(6) 0.0163(5) 0.0347(7) -0.0029(5) 0.0052(5) -0.0038(4)
O4 0.0375(17) 0.0200(15) 0.0287(18) -0.0013(14) 0.0053(14) -0.0001(12)
O3 0.0392(18) 0.0209(15) 0.0260(18) -0.0065(13) 0.0061(14) -0.0070(13)
O5 0.0345(17) 0.0194(15) 0.0314(19) -0.0038(13) 0.0037(14) -0.0056(12)
O1 0.0308(16) 0.0239(15) 0.040(2) -0.0031(15) 0.0067(14) -0.0029(12)
O2 0.0284(16) 0.0138(13) 0.0375(19) -0.0012(13) 0.0041(13) -0.0037(11)
O6 0.0291(16) 0.0186(15) 0.055(2) 0.0035(16) 0.0003(16) -0.0001(13)
O7 0.0261(19) 0.0238(16) 0.059(3) -0.0021(16) 0.0045(15) 0.0003(13)
N1 0.0242(19) 0.0201(18) 0.045(3) -0.0006(18) 0.0048(18) 0.0000(15)
C9 0.028(3) 0.022(2) 0.038(3) 0.000(2) 0.000(2) -0.0017(18)
C18 0.031(2) 0.0164(19) 0.040(3) 0.000(2) 0.000(2) 0.0019(18)
C1 0.031(2) 0.0142(19) 0.033(3) 0.0000(19) 0.0044(19) -0.0026(17)
C4 0.031(2) 0.020(2) 0.034(3) -0.0041(19) 0.006(2) -0.0081(18)
C3 0.030(2) 0.019(2) 0.028(2) -0.0053(18) 0.0085(18) -0.0048(17)
C5 0.040(3) 0.016(2) 0.035(3) -0.0033(19) 0.004(2) -0.0037(18)
C68 0.030(2) 0.030(2) 0.036(3) -0.002(2) 0.002(2) 0.0017(18)
C11 0.030(2) 0.023(2) 0.036(3) -0.006(2) 0.004(2) -0.0084(18)
C61 0.046(3) 0.026(2) 0.037(3) -0.007(2) 0.009(2) -0.011(2)
C48 0.044(3) 0.022(2) 0.032(3) 0.001(2) -0.005(2) 0.010(2)
C12 0.025(2) 0.0182(19) 0.034(3) -0.0066(19) 0.0039(19) -0.0038(16)
C0AA 0.032(2) 0.020(2) 0.028(3) -0.0048(19) 0.0092(19) -0.0067(17)
C2 0.031(2) 0.0171(19) 0.033(3) -0.0051(19) 0.0031(19) -0.0014(17)
C58 0.036(3) 0.028(2) 0.043(3) 0.000(2) -0.007(2) -0.0013(19)
C22 0.040(3) 0.024(2) 0.032(3) -0.002(2) 0.001(2) 0.0012(19)
C110 0.029(2) 0.023(2) 0.049(3) 0.001(2) -0.002(2) -0.0036(18)
C25 0.040(3) 0.029(2) 0.042(3) -0.006(2) 0.003(2) -0.001(2)
C28 0.028(2) 0.031(2) 0.041(3) -0.001(2) -0.003(2) -0.0027(19)
C10 0.031(2) 0.020(2) 0.049(3) 0.006(2) -0.003(2) 0.0043(18)
C24 0.032(3) 0.033(3) 0.053(3) -0.008(3) 0.000(2) -0.003(2)
C38 0.032(3) 0.036(3) 0.039(3) -0.003(2) 0.004(2) 0.009(2)
C7 0.046(3) 0.031(3) 0.036(3) -0.002(2) 0.003(2) 0.000(2)
C21 0.034(3) 0.036(3) 0.038(3) 0.001(2) 0.002(2) -0.004(2)
C8 0.033(2) 0.018(2) 0.033(3) 0.0039(19) 0.005(2) -0.0010(18)
C55 0.044(3) 0.028(2) 0.046(3) -0.003(2) 0.007(2) 0.008(2)
C32 0.050(3) 0.028(2) 0.041(3) -0.008(2) 0.009(2) 0.000(2)
C45 0.042(3) 0.024(2) 0.042(3) -0.007(2) 0.012(2) -0.0034(19)
C210 0.032(3) 0.033(3) 0.053(4) 0.002(3) -0.005(2) 0.003(2)
C14 0.031(2) 0.027(2) 0.044(3) -0.014(2) 0.006(2) -0.0057(19)
C6 0.036(3) 0.027(2) 0.042(3) -0.002(2) 0.010(2) -0.007(2)
C34 0.036(3) 0.044(3) 0.063(4) -0.008(3) -0.002(3) -0.002(2)
C62 0.039(3) 0.030(3) 0.044(3) -0.008(2) -0.005(2) 0.007(2)
C42 0.043(3) 0.030(2) 0.044(3) -0.012(2) 0.006(2) 0.005(2)
C41 0.040(3) 0.070(4) 0.041(3) -0.007(3) 0.007(3) -0.029(3)
C78 0.056(3) 0.025(2) 0.044(3) -0.003(2) -0.007(3) 0.012(2)
C64 0.037(3) 0.035(3) 0.063(4) -0.007(3) 0.009(3) -0.013(2)
C65 0.039(3) 0.030(3) 0.044(3) -0.006(2) 0.005(2) 0.001(2)
C35 0.044(3) 0.034(3) 0.046(3) -0.017(3) 0.007(3) -0.003(2)
C51 0.053(3) 0.039(3) 0.043(3) -0.006(3) 0.009(3) -0.026(3)
C31 0.027(2) 0.066(4) 0.040(3) 0.000(3) 0.001(2) -0.005(3)
C52 0.040(3) 0.035(3) 0.047(3) -0.008(3) -0.004(2) 0.012(2)
C610 0.059(3) 0.025(2) 0.056(4) 0.004(3) 0.011(3) 0.004(2)
C44 0.030(3) 0.056(4) 0.077(5) -0.016(4) 0.006(3) -0.009(2)
C54 0.042(3) 0.050(3) 0.071(5) -0.012(3) 0.014(3) -0.018(3)
C310 0.034(3) 0.059(4) 0.048(4) -0.005(3) 0.002(2) 0.002(2)
C410 0.043(3) 0.049(3) 0.071(5) -0.024(4) 0.010(3) -0.008(3)
C510 0.080(5) 0.028(3) 0.075(5) -0.008(3) 0.022(4) -0.004(3)

loop_
_atom_type_symbol
_atom_type_description
_atom_type_scat_dispersion_real
_atom_type_scat_dispersion_imag
_atom_type_scat_source
C C 0.0181 0.0091 'International Tables Vol C Tables 4.2.6.8 and 6.1.1.4'
H H 0.0000 0.0000 'International Tables Vol C Tables 4.2.6.8 and 6.1.1.4'
N N 0.0311 0.0180 'International Tables Vol C Tables 4.2.6.8 and 6.1.1.4'
O O 0.0492 0.0322 'International Tables Vol C Tables 4.2.6.8 and 6.1.1.4'
P P 0.2955 0.4335 'International Tables Vol C Tables 4.2.6.8 and 6.1.1.4'

loop_
_geom_angle_atom_site_label_1
_geom_angle_atom_site_label_2
_geom_angle_atom_site_label_3
_geom_angle
_geom_angle_site_symmetry_1
_geom_angle_site_symmetry_3
_geom_angle_publ_flag
O1 P1 O2 115.46(18) . . ?
O1 P1 O3 115.6(2) . . ?
O2 P1 O3 104.41(18) . . ?
O1 P1 C8 119.3(2) . . ?
O2 P1 C8 98.9(2) . . ?
O3 P1 C8 100.6(2) . . ?
C2 O4 C5 109.8(3) . . ?
C4 O3 P1 125.1(3) . . ?
C3 O5 C5 106.6(3) . . ?
C1 O2 P1 125.0(3) . . ?
C9 O6 C10 115.3(4) . . ?
C9 N1 C8 119.9(4) . . ?
C9 N1 H1 120.1 . . ?
C8 N1 H1 120.1 . . ?
O7 C9 N1 125.4(4) . . ?
O7 C9 O6 124.0(4) . . ?
N1 C9 O6 110.6(4) . . ?
C28 C18 C68 119.3(5) . . ?
C28 C18 C8 122.3(4) . . ?
C68 C18 C8 118.3(4) . . ?
O2 C1 C11 105.3(4) . . ?
O2 C1 C12 107.8(4) . . ?
C11 C1 C12 110.8(4) . . ?
O2 C1 C2 107.6(3) . . ?
C11 C1 C2 112.0(4) . . ?
C12 C1 C2 112.8(4) . . ?
O3 C4 C14 110.0(4) . . ?
O3 C4 C0AA 104.9(4) . . ?
C14 C4 C0AA 110.1(4) . . ?
O3 C4 C3 107.0(4) . . ?
C14 C4 C3 116.4(4) . . ?
C0AA C4 C3 107.7(4) . . ?
O5 C3 C2 103.6(4) . . ?
O5 C3 C4 110.5(4) . . ?
C2 C3 C4 117.3(4) . . ?
O5 C3 H3 108.3 . . ?
C2 C3 H3 108.3 . . ?
C4 C3 H3 108.3 . . ?
O4 C5 O5 105.0(4) . . ?
O4 C5 C7 108.3(4) . . ?
O5 C5 C7 109.0(4) . . ?
O4 C5 C6 111.9(4) . . ?
O5 C5 C6 110.9(4) . . ?
C7 C5 C6 111.5(5) . . ?
C58 C68 C18 120.8(5) . . ?
C58 C68 H68 119.6 . . ?
C18 C68 H68 119.6 . . ?
C61 C11 C21 118.5(5) . . ?
C61 C11 C1 120.4(4) . . ?
C21 C11 C1 121.1(4) . . ?
C51 C61 C11 121.5(5) . . ?
C51 C61 H61 119.2 . . ?
C11 C61 H61 119.2 . . ?
C38 C48 C58 118.9(5) . . ?
C38 C48 C78 121.0(5) . . ?
C58 C48 C78 120.1(5) . . ?
C62 C12 C22 118.8(5) . . ?
C62 C12 C1 122.0(5) . . ?
C22 C12 C1 119.3(4) . . ?
C25 C0AA C65 119.4(5) . . ?
C25 C0AA C4 120.8(5) . . ?
C65 C0AA C4 119.7(5) . . ?
O4 C2 C3 103.6(4) . . ?
O4 C2 C1 111.6(4) . . ?
C3 C2 C1 114.7(4) . . ?
O4 C2 H2 108.9 . . ?
C3 C2 H2 108.9 . . ?
C1 C2 H2 108.9 . . ?
C68 C58 C48 120.3(5) . . ?
C68 C58 H58 119.9 . . ?
C48 C58 H58 119.9 . . ?
C32 C22 C12 120.9(5) . . ?
C32 C22 H22 119.6 . . ?
C12 C22 H22 119.6 . . ?
C210 C110 C610 118.6(5) . . ?
C210 C110 C10 124.9(5) . . ?
C610 C110 C10 116.5(5) . . ?
C0AA C25 C35 120.3(5) . . ?
C0AA C25 H25 119.8 . . ?
C35 C25 H25 119.8 . . ?
C18 C28 C38 120.4(4) . . ?
C18 C28 H28 119.8 . . ?
C38 C28 H28 119.8 . . ?
O6 C10 C110 114.2(4) . . ?
O6 C10 H10A 108.7 . . ?
C110 C10 H10A 108.7 . . ?
O6 C10 H10B 108.7 . . ?
C110 C10 H10B 108.7 . . ?
H10A C10 H10B 107.6 . . ?
C14 C24 C34 121.3(6) . . ?
C14 C24 H24 119.4 . . ?
C34 C24 H24 119.4 . . ?
C48 C38 C28 120.4(5) . . ?
C48 C38 H38 119.8 . . ?
C28 C38 H38 119.8 . . ?
C5 C7 H7A 109.5 . . ?
C5 C7 H7B 109.5 . . ?
H7A C7 H7B 109.5 . . ?
C5 C7 H7C 109.5 . . ?
H7A C7 H7C 109.5 . . ?
H7B C7 H7C 109.5 . . ?
C11 C21 C31 119.9(5) . . ?
C11 C21 H21 120.0 . . ?
C31 C21 H21 120.0 . . ?
N1 C8 C18 115.1(4) . . ?
N1 C8 P1 110.6(4) . . ?
C18 C8 P1 110.3(3) . . ?
N1 C8 H8 106.8 . . ?
C18 C8 H8 106.8 . . ?
P1 C8 H8 106.8 . . ?
C65 C55 C45 120.2(5) . . ?
C65 C55 H55 119.9 . . ?
C45 C55 H55 119.9 . . ?
C42 C32 C22 120.2(6) . . ?
C42 C32 H32 119.9 . . ?
C22 C32 H32 119.9 . . ?
C35 C45 C55 119.2(5) . . ?
C35 C45 H45 120.4 . . ?
C55 C45 H45 120.4 . . ?
C110 C210 C310 120.4(5) . . ?
C110 C210 H210 119.8 . . ?
C310 C210 H210 119.8 . . ?
C24 C14 C64 118.3(5) . . ?
C24 C14 C4 125.1(5) . . ?
C64 C14 C4 116.6(5) . . ?
C5 C6 H6A 109.5 . . ?
C5 C6 H6B 109.5 . . ?
H6A C6 H6B 109.5 . . ?
C5 C6 H6C 109.5 . . ?
H6A C6 H6C 109.5 . . ?
H6B C6 H6C 109.5 . . ?
C44 C34 C24 120.6(6) . . ?
C44 C34 H34 119.7 . . ?
C24 C34 H34 119.7 . . ?
C12 C62 C52 119.8(5) . . ?
C12 C62 H62 120.1 . . ?
C52 C62 H62 120.1 . . ?
C52 C42 C32 119.6(5) . . ?
C52 C42 H42 120.2 . . ?
C32 C42 H42 120.2 . . ?
C51 C41 C31 121.1(5) . . ?
C51 C41 H41 119.5 . . ?
C31 C41 H41 119.5 . . ?
C48 C78 H78A 109.5 . . ?
C48 C78 H78B 109.5 . . ?
H78A C78 H78B 109.5 . . ?
C48 C78 H78C 109.5 . . ?
H78A C78 H78C 109.5 . . ?
H78B C78 H78C 109.5 . . ?
C54 C64 C14 119.9(7) . . ?
C54 C64 H64 120.0 . . ?
C14 C64 H64 120.0 . . ?
C55 C65 C0AA 120.0(5) . . ?
C55 C65 H65 120.0 . . ?
C0AA C65 H65 120.0 . . ?
C45 C35 C25 120.9(6) . . ?
C45 C35 H35 119.5 . . ?
C25 C35 H35 119.5 . . ?
C41 C51 C61 119.7(6) . . ?
C41 C51 H51 120.1 . . ?
C61 C51 H51 120.1 . . ?
C41 C31 C21 119.1(6) . . ?
C41 C31 H31 120.4 . . ?
C21 C31 H31 120.4 . . ?
C42 C52 C62 120.8(5) . . ?
C42 C52 H52 119.6 . . ?
C62 C52 H52 119.6 . . ?
C510 C610 C110 121.0(6) . . ?
C510 C610 H610 119.5 . . ?
C110 C610 H610 119.5 . . ?
C34 C44 C54 118.7(6) . . ?
C34 C44 H44 120.7 . . ?
C54 C44 H44 120.7 . . ?
C64 C54 C44 121.2(6) . . ?
C64 C54 H54 119.4 . . ?
C44 C54 H54 119.4 . . ?
C410 C310 C210 120.3(6) . . ?
C410 C310 H310 119.9 . . ?
C210 C310 H310 119.9 . . ?
C310 C410 C510 119.0(6) . . ?
C310 C410 H410 120.5 . . ?
C510 C410 H410 120.5 . . ?
C610 C510 C410 120.7(6) . . ?
C610 C510 H510 119.7 . . ?
C410 C510 H510 119.7 . . ?

loop_
_geom_bond_atom_site_label_1
_geom_bond_atom_site_label_2
_geom_bond_distance
_geom_bond_site_symmetry_2
_geom_bond_publ_flag
P1 O1 1.459(4) . ?
P1 O2 1.578(3) . ?
P1 O3 1.595(3) . ?
P1 C8 1.817(5) . ?
O4 C2 1.431(6) . ?
O4 C5 1.433(6) . ?
O3 C4 1.443(6) . ?
O5 C3 1.413(6) . ?
O5 C5 1.439(5) . ?
O2 C1 1.457(5) . ?
O6 C9 1.353(6) . ?
O6 C10 1.448(5) . ?
O7 C9 1.225(6) . ?
N1 C9 1.344(6) . ?
N1 C8 1.453(6) . ?
N1 H1 0.8800 . ?
C18 C28 1.370(7) . ?
C18 C68 1.392(7) . ?
C18 C8 1.527(7) . ?
C1 C11 1.519(6) . ?
C1 C12 1.529(6) . ?
C1 C2 1.552(7) . ?
C4 C14 1.535(7) . ?
C4 C0AA 1.542(6) . ?
C4 C3 1.559(6) . ?
C3 C2 1.551(6) . ?
C3 H3 1.0000 . ?
C5 C7 1.514(8) . ?
C5 C6 1.518(7) . ?
C68 C58 1.385(8) . ?
C68 H68 0.9500 . ?
C11 C61 1.388(7) . ?
C11 C21 1.400(7) . ?
C61 C51 1.378(8) . ?
C61 H61 0.9500 . ?
C48 C38 1.387(8) . ?
C48 C58 1.394(8) . ?
C48 C78 1.520(7) . ?
C12 C62 1.389(7) . ?
C12 C22 1.395(7) . ?
C0AA C25 1.380(8) . ?
C0AA C65 1.397(8) . ?
C2 H2 1.0000 . ?
C58 H58 0.9500 . ?
C22 C32 1.390(7) . ?
C22 H22 0.9500 . ?
C110 C210 1.381(8) . ?
C110 C610 1.401(7) . ?
C110 C10 1.490(8) . ?
C25 C35 1.391(7) . ?
C25 H25 0.9500 . ?
C28 C38 1.408(8) . ?
C28 H28 0.9500 . ?
C10 H10A 0.9900 . ?
C10 H10B 0.9900 . ?
C24 C14 1.385(8) . ?
C24 C34 1.388(8) . ?
C24 H24 0.9500 . ?
C38 H38 0.9500 . ?
C7 H7A 0.9800 . ?
C7 H7B 0.9800 . ?
C7 H7C 0.9800 . ?
C21 C31 1.411(8) . ?
C21 H21 0.9500 . ?
C8 H8 1.0000 . ?
C55 C65 1.394(7) . ?
C55 C45 1.399(8) . ?
C55 H55 0.9500 . ?
C32 C42 1.384(8) . ?
C32 H32 0.9500 . ?
C45 C35 1.374(8) . ?
C45 H45 0.9500 . ?
C210 C310 1.400(9) . ?
C210 H210 0.9500 . ?
C14 C64 1.413(8) . ?
C6 H6A 0.9800 . ?
C6 H6B 0.9800 . ?
C6 H6C 0.9800 . ?
C34 C44 1.388(9) . ?
C34 H34 0.9500 . ?
C62 C52 1.407(8) . ?
C62 H62 0.9500 . ?
C42 C52 1.372(9) . ?
C42 H42 0.9500 . ?
C41 C51 1.370(10) . ?
C41 C31 1.383(10) . ?
C41 H41 0.9500 . ?
C78 H78A 0.9800 . ?
C78 H78B 0.9800 . ?
C78 H78C 0.9800 . ?
C64 C54 1.389(9) . ?
C64 H64 0.9500 . ?
C65 H65 0.9500 . ?
C35 H35 0.9500 . ?
C51 H51 0.9500 . ?
C31 H31 0.9500 . ?
C52 H52 0.9500 . ?
C610 C510 1.362(9) . ?
C610 H610 0.9500 . ?
C44 C54 1.391(11) . ?
C44 H44 0.9500 . ?
C54 H54 0.9500 . ?
C310 C410 1.382(10) . ?
C310 H310 0.9500 . ?
C410 C510 1.394(11) . ?
C410 H410 0.9500 . ?
C510 H510 0.9500 . ?

loop_
_geom_torsion_atom_site_label_1
_geom_torsion_atom_site_label_2
_geom_torsion_atom_site_label_3
_geom_torsion_atom_site_label_4
_geom_torsion
_geom_torsion_site_symmetry_1
_geom_torsion_site_symmetry_2
_geom_torsion_site_symmetry_3
_geom_torsion_site_symmetry_4
_geom_torsion_publ_flag
O1 P1 O3 C4 -57.1(4) . . . . ?
O2 P1 O3 C4 70.8(4) . . . . ?
C8 P1 O3 C4 173.0(3) . . . . ?
O1 P1 O2 C1 40.2(4) . . . . ?
O3 P1 O2 C1 -87.8(4) . . . . ?
C8 P1 O2 C1 168.7(4) . . . . ?
C8 N1 C9 O7 -0.7(8) . . . . ?
C8 N1 C9 O6 177.1(5) . . . . ?
C10 O6 C9 O7 -15.7(8) . . . . ?
C10 O6 C9 N1 166.5(4) . . . . ?
P1 O2 C1 C11 160.3(3) . . . . ?
P1 O2 C1 C12 -81.3(4) . . . . ?
P1 O2 C1 C2 40.6(5) . . . . ?
P1 O3 C4 C14 72.9(4) . . . . ?
P1 O3 C4 C0AA -168.6(3) . . . . ?
P1 O3 C4 C3 -54.4(5) . . . . ?
C5 O5 C3 C2 -33.2(4) . . . . ?
C5 O5 C3 C4 -159.8(4) . . . . ?
O3 C4 C3 O5 -172.9(3) . . . . ?
C14 C4 C3 O5 63.6(5) . . . . ?
C0AA C4 C3 O5 -60.5(5) . . . . ?
O3 C4 C3 C2 68.7(5) . . . . ?
C14 C4 C3 C2 -54.8(6) . . . . ?
C0AA C4 C3 C2 -179.0(4) . . . . ?
C2 O4 C5 O5 -18.7(5) . . . . ?
C2 O4 C5 C7 -135.0(4) . . . . ?
C2 O4 C5 C6 101.7(4) . . . . ?
C3 O5 C5 O4 33.0(5) . . . . ?
C3 O5 C5 C7 148.9(4) . . . . ?
C3 O5 C5 C6 -88.1(5) . . . . ?
C28 C18 C68 C58 0.7(8) . . . . ?
C8 C18 C68 C58 -174.4(4) . . . . ?
O2 C1 C11 C61 162.3(5) . . . . ?
C12 C1 C11 C61 45.9(7) . . . . ?
C2 C1 C11 C61 -81.0(6) . . . . ?
O2 C1 C11 C21 -16.8(6) . . . . ?
C12 C1 C11 C21 -133.2(5) . . . . ?
C2 C1 C11 C21 99.9(6) . . . . ?
C21 C11 C61 C51 -1.8(8) . . . . ?
C1 C11 C61 C51 179.0(5) . . . . ?
O2 C1 C12 C62 144.4(4) . . . . ?
C11 C1 C12 C62 -100.8(5) . . . . ?
C2 C1 C12 C62 25.8(6) . . . . ?
O2 C1 C12 C22 -35.9(5) . . . . ?
C11 C1 C12 C22 78.9(5) . . . . ?
C2 C1 C12 C22 -154.5(4) . . . . ?
O3 C4 C0AA C25 -158.6(4) . . . . ?
C14 C4 C0AA C25 -40.2(6) . . . . ?
C3 C4 C0AA C25 87.6(5) . . . . ?
O3 C4 C0AA C65 23.3(5) . . . . ?
C14 C4 C0AA C65 141.7(5) . . . . ?
C3 C4 C0AA C65 -90.5(5) . . . . ?
C5 O4 C2 C3 -1.4(5) . . . . ?
C5 O4 C2 C1 -125.3(4) . . . . ?
O5 C3 C2 O4 21.1(4) . . . . ?
C4 C3 C2 O4 143.2(4) . . . . ?
O5 C3 C2 C1 143.0(4) . . . . ?
C4 C3 C2 C1 -94.9(5) . . . . ?
O2 C1 C2 O4 161.6(3) . . . . ?
C11 C1 C2 O4 46.3(5) . . . . ?
C12 C1 C2 O4 -79.6(5) . . . . ?
O2 C1 C2 C3 44.2(5) . . . . ?
C11 C1 C2 C3 -71.1(5) . . . . ?
C12 C1 C2 C3 163.0(4) . . . . ?
C18 C68 C58 C48 0.4(8) . . . . ?
C38 C48 C58 C68 -2.1(8) . . . . ?
C78 C48 C58 C68 177.6(5) . . . . ?
C62 C12 C22 C32 0.5(7) . . . . ?
C1 C12 C22 C32 -179.2(5) . . . . ?
C65 C0AA C25 C35 -0.4(7) . . . . ?
C4 C0AA C25 C35 -178.5(5) . . . . ?
C68 C18 C28 C38 -0.2(8) . . . . ?
C8 C18 C28 C38 174.7(5) . . . . ?
C9 O6 C10 C110 97.8(5) . . . . ?
C210 C110 C10 O6 -20.4(7) . . . . ?
C610 C110 C10 O6 161.1(5) . . . . ?
C58 C48 C38 C28 2.7(8) . . . . ?
C78 C48 C38 C28 -177.0(5) . . . . ?
C18 C28 C38 C48 -1.6(8) . . . . ?
C61 C11 C21 C31 1.3(8) . . . . ?
C1 C11 C21 C31 -179.5(5) . . . . ?
C9 N1 C8 C18 117.0(5) . . . . ?
C9 N1 C8 P1 -117.3(5) . . . . ?
C28 C18 C8 N1 49.8(6) . . . . ?
C68 C18 C8 N1 -135.2(5) . . . . ?
C28 C18 C8 P1 -76.0(5) . . . . ?
C68 C18 C8 P1 98.9(5) . . . . ?
O1 P1 C8 N1 -68.5(4) . . . . ?
O2 P1 C8 N1 165.5(3) . . . . ?
O3 P1 C8 N1 58.9(4) . . . . ?
O1 P1 C8 C18 59.8(4) . . . . ?
O2 P1 C8 C18 -66.1(3) . . . . ?
O3 P1 C8 C18 -172.7(3) . . . . ?
C12 C22 C32 C42 -0.4(8) . . . . ?
C65 C55 C45 C35 -0.2(8) . . . . ?
C610 C110 C210 C310 -1.1(7) . . . . ?
C10 C110 C210 C310 -179.6(5) . . . . ?
C34 C24 C14 C64 -0.2(8) . . . . ?
C34 C24 C14 C4 -177.0(5) . . . . ?
O3 C4 C14 C24 -144.4(5) . . . . ?
C0AA C4 C14 C24 100.4(6) . . . . ?
C3 C4 C14 C24 -22.4(7) . . . . ?
O3 C4 C14 C64 38.8(6) . . . . ?
C0AA C4 C14 C64 -76.4(6) . . . . ?
C3 C4 C14 C64 160.7(5) . . . . ?
C14 C24 C34 C44 0.1(10) . . . . ?
C22 C12 C62 C52 -0.5(7) . . . . ?
C1 C12 C62 C52 179.2(5) . . . . ?
C22 C32 C42 C52 0.2(9) . . . . ?
C24 C14 C64 C54 0.2(8) . . . . ?
C4 C14 C64 C54 177.3(5) . . . . ?
C45 C55 C65 C0AA 0.8(8) . . . . ?
C25 C0AA C65 C55 -0.5(7) . . . . ?
C4 C0AA C65 C55 177.6(5) . . . . ?
C55 C45 C35 C25 -0.8(8) . . . . ?
C0AA C25 C35 C45 1.1(8) . . . . ?
C31 C41 C51 C61 -2.7(10) . . . . ?
C11 C61 C51 C41 2.5(9) . . . . ?
C51 C41 C31 C21 2.2(9) . . . . ?
C11 C21 C31 C41 -1.5(9) . . . . ?
C32 C42 C52 C62 -0.1(9) . . . . ?
C12 C62 C52 C42 0.3(9) . . . . ?
C210 C110 C610 C510 1.0(9) . . . . ?
C10 C110 C610 C510 179.6(6) . . . . ?
C24 C34 C44 C54 -0.1(10) . . . . ?
C14 C64 C54 C44 -0.2(10) . . . . ?
C34 C44 C54 C64 0.1(10) . . . . ?
C110 C210 C310 C410 -0.2(8) . . . . ?
C210 C310 C410 C510 1.5(9) . . . . ?
C110 C610 C510 C410 0.3(10) . . . . ?
C310 C410 C510 C610 -1.6(10) . . . . ?
